data_4061292
_journal_name_full Organometallics
_journal_paper_doi 10.1021/om049448p
_journal_year 2004
_chemical_absolute_configuration ad
_chemical_formula_moiety 'C23 H42 F5 N P2 Pd'
_chemical_formula_sum 'C23 H42 F5 N P2 Pd'
_chemical_formula_weight 595.92
_space_group_IT_number 4
_symmetry_cell_setting monoclinic
_symmetry_space_group_name_Hall 'P 2yb'
_symmetry_space_group_name_H-M 'P 1 21 1'
_cell_angle_alpha 90.00
_cell_angle_beta 95.9540(15)
_cell_angle_gamma 90.00
_cell_formula_units_Z 2
_cell_length_a 8.7100(2)
_cell_length_b 13.0340(4)
_cell_length_c 12.0380(2)
_cell_measurement_temperature 100(2)
_cell_volume 1359.26(6)
_diffrn_ambient_temperature 100(2)
_exptl_crystal_density_diffrn 1.456
_cod_depositor_comments
;
The following automatic conversions were performed:
'_symmetry_cell_setting' value 'Monoclinic' changed to 'monoclinic'
according to '/home/saulius/struct/CIF-dictionaries/cif_core.dic'
dictionary named 'cif_core.dic' version 2.4.1 from 2010-06-29.

Automatic conversion script
Id: cif_fix_enum 1527 2010-12-29 10:47:43Z saulius 
;
_cod_original_sg_symbol_H-M 'P 21'
_cod_database_code 4061292

loop_
_symmetry_equiv_pos_as_xyz
'x, y, z'
'-x, y+1/2, -z'

loop_
_atom_site_label
_atom_site_type_symbol
_atom_site_fract_x
_atom_site_fract_y
_atom_site_fract_z
_atom_site_U_iso_or_equiv
_atom_site_adp_type
_atom_site_occupancy
_atom_site_symmetry_multiplicity
_atom_site_calc_flag
_atom_site_refinement_flags
_atom_site_disorder_assembly
_atom_site_disorder_group
Pd1 Pd 0.295373(18) 0.425689(15) 0.311696(13) 0.01457(5) Uani 1 1 d . . .
P1 P 0.29017(8) 0.49927(5) 0.13331(5) 0.01601(14) Uani 1 1 d . . .
P2 P 0.33803(7) 0.37565(5) 0.49825(5) 0.01530(13) Uani 1 1 d . . .
F1 F 0.39797(19) 0.55960(12) 0.35899(12) 0.0229(3) Uani 1 1 d . . .
F2 F -0.05948(17) 0.37880(13) 0.27618(13) 0.0254(3) Uani 1 1 d . . .
F3 F -0.21291(19) 0.21051(14) 0.20095(15) 0.0339(4) Uani 1 1 d . . .
F4 F 0.2283(2) 0.03042(13) 0.18725(14) 0.0327(4) Uani 1 1 d . . .
F5 F 0.40462(18) 0.19381(13) 0.24584(14) 0.0275(4) Uani 1 1 d . . .
N1 N 0.0076(3) 0.12007(19) 0.19399(19) 0.0249(5) Uani 1 1 d . . .
C1 C 0.4926(3) 0.5324(2) 0.1165(2) 0.0217(6) Uani 1 1 d . . .
H1 H 0.5192 0.5908 0.1689 0.026 Uiso 1 1 calc R . .
C2 C 0.6055(3) 0.4461(3) 0.1546(2) 0.0309(8) Uani 1 1 d . . .
H2A H 0.5834 0.3858 0.1071 0.046 Uiso 1 1 calc R . .
H2B H 0.5938 0.4282 0.2324 0.046 Uiso 1 1 calc R . .
H2C H 0.7115 0.4691 0.1488 0.046 Uiso 1 1 calc R . .
C3 C 0.5198(4) 0.5722(3) 0.0003(2) 0.0299(7) Uani 1 1 d . . .
H3A H 0.6252 0.5991 0.0022 0.045 Uiso 1 1 calc R . .
H3B H 0.4459 0.6271 -0.0216 0.045 Uiso 1 1 calc R . .
H3C H 0.5059 0.5160 -0.0538 0.045 Uiso 1 1 calc R . .
C4 C 0.1830(3) 0.6239(2) 0.1240(2) 0.0205(6) Uani 1 1 d . . .
H4 H 0.1443 0.6358 0.0439 0.025 Uiso 1 1 calc R . .
C5 C 0.2811(4) 0.7169(2) 0.1650(3) 0.0327(7) Uani 1 1 d . . .
H5A H 0.2160 0.7784 0.1622 0.049 Uiso 1 1 calc R . .
H5B H 0.3642 0.7266 0.1170 0.049 Uiso 1 1 calc R . .
H5C H 0.3258 0.7051 0.2421 0.049 Uiso 1 1 calc R . .
C6 C 0.0417(4) 0.6169(3) 0.1912(3) 0.0349(8) Uani 1 1 d . . .
H6A H 0.0768 0.6098 0.2709 0.052 Uiso 1 1 calc R . .
H6B H -0.0209 0.5572 0.1662 0.052 Uiso 1 1 calc R . .
H6C H -0.0206 0.6794 0.1794 0.052 Uiso 1 1 calc R . .
C7 C 0.2144(3) 0.4357(3) 0.00114(19) 0.0225(6) Uani 1 1 d . . .
H7 H 0.2329 0.4837 -0.0609 0.027 Uiso 1 1 calc R . .
C8 C 0.0402(3) 0.4163(3) -0.0070(2) 0.0326(7) Uani 1 1 d . . .
H8A H 0.0039 0.3926 -0.0824 0.049 Uiso 1 1 calc R . .
H8B H -0.0130 0.4800 0.0089 0.049 Uiso 1 1 calc R . .
H8C H 0.0183 0.3638 0.0475 0.049 Uiso 1 1 calc R . .
C9 C 0.3008(4) 0.3364(2) -0.0192(2) 0.0348(7) Uani 1 1 d . . .
H9A H 0.3024 0.2922 0.0469 0.052 Uiso 1 1 calc R . .
H9B H 0.4069 0.3526 -0.0333 0.052 Uiso 1 1 calc R . .
H9C H 0.2484 0.3007 -0.0840 0.052 Uiso 1 1 calc R . .
C10 C 0.2361(3) 0.2600(2) 0.5417(2) 0.0178(5) Uani 1 1 d . . .
H10 H 0.2404 0.2090 0.4800 0.021 Uiso 1 1 calc R . .
C11 C 0.0643(3) 0.2820(2) 0.5485(2) 0.0244(6) Uani 1 1 d . . .
H11A H 0.0085 0.2171 0.5529 0.037 Uiso 1 1 calc R . .
H11B H 0.0223 0.3198 0.4817 0.037 Uiso 1 1 calc R . .
H11C H 0.0523 0.3233 0.6151 0.037 Uiso 1 1 calc R . .
C12 C 0.3073(3) 0.2062(2) 0.6488(2) 0.0235(6) Uani 1 1 d . . .
H12A H 0.3155 0.2552 0.7109 0.035 Uiso 1 1 calc R . .
H12B H 0.4103 0.1806 0.6375 0.035 Uiso 1 1 calc R . .
H12C H 0.2414 0.1487 0.6662 0.035 Uiso 1 1 calc R . .
C13 C 0.5450(3) 0.3511(2) 0.5391(2) 0.0208(6) Uani 1 1 d . . .
H13 H 0.5561 0.3290 0.6191 0.025 Uiso 1 1 calc R . .
C14 C 0.6452(3) 0.4466(2) 0.5305(2) 0.0290(8) Uani 1 1 d . . .
H14A H 0.7538 0.4287 0.5505 0.043 Uiso 1 1 calc R . .
H14B H 0.6142 0.4993 0.5818 0.043 Uiso 1 1 calc R . .
H14C H 0.6316 0.4728 0.4539 0.043 Uiso 1 1 calc R . .
C15 C 0.6022(3) 0.2629(2) 0.4706(3) 0.0282(7) Uani 1 1 d . . .
H15A H 0.6056 0.2853 0.3932 0.042 Uiso 1 1 calc R . .
H15B H 0.5317 0.2045 0.4724 0.042 Uiso 1 1 calc R . .
H15C H 0.7058 0.2425 0.5023 0.042 Uiso 1 1 calc R . .
C16 C 0.2945(3) 0.4876(2) 0.5832(2) 0.0196(5) Uani 1 1 d . . .
H16 H 0.3688 0.5418 0.5642 0.023 Uiso 1 1 calc R . .
C17 C 0.1344(4) 0.5341(2) 0.5508(2) 0.0253(6) Uani 1 1 d . . .
H17A H 0.0562 0.4927 0.5831 0.038 Uiso 1 1 calc R . .
H17B H 0.1129 0.5348 0.4693 0.038 Uiso 1 1 calc R . .
H17C H 0.1319 0.6044 0.5793 0.038 Uiso 1 1 calc R . .
C18 C 0.3268(4) 0.4733(2) 0.7097(2) 0.0266(6) Uani 1 1 d . . .
H18A H 0.3207 0.5399 0.7469 0.040 Uiso 1 1 calc R . .
H18B H 0.4303 0.4444 0.7274 0.040 Uiso 1 1 calc R . .
H18C H 0.2501 0.4265 0.7358 0.040 Uiso 1 1 calc R . .
C19 C 0.1836(3) 0.2972(2) 0.26506(19) 0.0164(5) Uani 1 1 d . . .
C20 C 0.0230(3) 0.2941(2) 0.2536(2) 0.0197(5) Uani 1 1 d . . .
C21 C -0.0572(3) 0.2076(2) 0.2166(2) 0.0240(6) Uani 1 1 d . . .
C22 C 0.1602(4) 0.1201(2) 0.2079(2) 0.0233(6) Uani 1 1 d . . .
C23 C 0.2494(3) 0.2044(2) 0.2400(2) 0.0202(6) Uani 1 1 d . . .

loop_
_atom_site_aniso_label
_atom_site_aniso_U_11
_atom_site_aniso_U_22
_atom_site_aniso_U_33
_atom_site_aniso_U_23
_atom_site_aniso_U_13
_atom_site_aniso_U_12
Pd1 0.01658(8) 0.01405(8) 0.01289(8) 0.00043(9) 0.00065(5) -0.00054(9)
P1 0.0183(3) 0.0161(3) 0.0134(3) 0.0006(3) 0.0010(2) -0.0002(3)
P2 0.0177(3) 0.0148(3) 0.0133(3) 0.0011(3) 0.0014(2) 0.0006(3)
F1 0.0300(9) 0.0189(8) 0.0193(8) -0.0013(7) 0.0002(6) -0.0065(7)
F2 0.0210(8) 0.0213(8) 0.0333(8) 0.0010(7) 0.0000(6) 0.0016(7)
F3 0.0232(9) 0.0348(10) 0.0425(10) 0.0025(8) -0.0025(7) -0.0098(8)
F4 0.0441(11) 0.0170(9) 0.0377(10) -0.0090(7) 0.0079(8) -0.0025(7)
F5 0.0235(8) 0.0248(9) 0.0346(9) -0.0074(7) 0.0045(7) 0.0003(7)
N1 0.0327(13) 0.0224(13) 0.0197(11) 0.0000(10) 0.0035(10) -0.0086(10)
C1 0.0216(14) 0.0243(15) 0.0192(13) 0.0009(11) 0.0028(10) -0.0036(11)
C2 0.0228(13) 0.040(2) 0.0306(14) 0.0060(13) 0.0059(11) 0.0066(13)
C3 0.0284(16) 0.0376(18) 0.0245(14) 0.0070(13) 0.0069(12) -0.0045(13)
C4 0.0215(13) 0.0193(14) 0.0205(13) 0.0039(11) 0.0008(10) 0.0030(11)
C5 0.0369(18) 0.0211(16) 0.0381(18) -0.0016(14) -0.0059(14) 0.0056(13)
C6 0.0327(17) 0.0345(19) 0.0386(18) 0.0092(15) 0.0093(14) 0.0119(14)
C7 0.0328(13) 0.0208(16) 0.0131(10) 0.0026(13) -0.0008(9) -0.0059(14)
C8 0.0375(15) 0.0375(19) 0.0204(12) 0.0045(16) -0.0083(10) -0.0136(18)
C9 0.060(2) 0.0269(17) 0.0180(14) -0.0031(13) 0.0067(13) -0.0005(15)
C10 0.0236(14) 0.0144(13) 0.0153(12) 0.0006(10) 0.0021(10) 0.0009(10)
C11 0.0232(15) 0.0267(17) 0.0236(14) 0.0044(12) 0.0030(11) -0.0032(12)
C12 0.0291(15) 0.0197(14) 0.0217(14) 0.0048(11) 0.0023(11) 0.0017(11)
C13 0.0220(13) 0.0227(14) 0.0172(12) 0.0013(11) -0.0009(10) 0.0010(11)
C14 0.0214(13) 0.033(2) 0.0315(14) 0.0003(13) -0.0028(11) -0.0045(12)
C15 0.0247(15) 0.0270(17) 0.0335(16) 0.0009(13) 0.0058(12) 0.0073(12)
C16 0.0265(14) 0.0160(14) 0.0162(12) -0.0007(11) 0.0024(10) 0.0015(11)
C17 0.0327(16) 0.0217(15) 0.0222(14) 0.0004(12) 0.0051(12) 0.0070(13)
C18 0.0366(16) 0.0240(15) 0.0188(13) -0.0011(12) 0.0003(11) 0.0048(13)
C19 0.0219(13) 0.0177(14) 0.0095(11) 0.0013(10) 0.0013(10) -0.0026(10)
C20 0.0233(14) 0.0181(14) 0.0173(12) 0.0028(11) 0.0002(10) -0.0011(11)
C21 0.0221(14) 0.0286(16) 0.0209(14) 0.0036(12) 0.0005(11) -0.0106(12)
C22 0.0362(16) 0.0178(14) 0.0165(13) -0.0018(11) 0.0054(11) -0.0039(12)
C23 0.0225(13) 0.0225(15) 0.0155(12) -0.0008(11) 0.0017(10) -0.0009(11)

loop_
_geom_bond_atom_site_label_1
_geom_bond_atom_site_label_2
_geom_bond_distance
_geom_bond_site_symmetry_2
_geom_bond_publ_flag
Pd1 C19 1.988(3) . ?
Pd1 F1 2.0158(16) . ?
Pd1 P2 2.3310(6) . ?
Pd1 P1 2.3479(6) . ?
P1 C1 1.847(3) . ?
P1 C7 1.854(3) . ?
P1 C4 1.872(3) . ?
P2 C16 1.844(3) . ?
P2 C13 1.847(3) . ?
P2 C10 1.852(3) . ?
F2 C20 1.360(3) . ?
F3 C21 1.350(3) . ?
F4 C22 1.346(3) . ?
F5 C23 1.354(3) . ?
N1 C21 1.314(4) . ?
N1 C22 1.322(4) . ?
C1 C3 1.533(4) . ?
C1 C2 1.533(4) . ?
C1 H1 1.0000 . ?
C2 H2A 0.9800 . ?
C2 H2B 0.9800 . ?
C2 H2C 0.9800 . ?
C3 H3A 0.9800 . ?
C3 H3B 0.9800 . ?
C3 H3C 0.9800 . ?
C4 C5 1.535(4) . ?
C4 C6 1.544(4) . ?
C4 H4 1.0000 . ?
C5 H5A 0.9800 . ?
C5 H5B 0.9800 . ?
C5 H5C 0.9800 . ?
C6 H6A 0.9800 . ?
C6 H6B 0.9800 . ?
C6 H6C 0.9800 . ?
C7 C9 1.529(5) . ?
C7 C8 1.532(4) . ?
C7 H7 1.0000 . ?
C8 H8A 0.9800 . ?
C8 H8B 0.9800 . ?
C8 H8C 0.9800 . ?
C9 H9A 0.9800 . ?
C9 H9B 0.9800 . ?
C9 H9C 0.9800 . ?
C10 C11 1.534(4) . ?
C10 C12 1.540(4) . ?
C10 H10 1.0000 . ?
C11 H11A 0.9800 . ?
C11 H11B 0.9800 . ?
C11 H11C 0.9800 . ?
C12 H12A 0.9800 . ?
C12 H12B 0.9800 . ?
C12 H12C 0.9800 . ?
C13 C15 1.527(4) . ?
C13 C14 1.530(4) . ?
C13 H13 1.0000 . ?
C14 H14A 0.9800 . ?
C14 H14B 0.9800 . ?
C14 H14C 0.9800 . ?
C15 H15A 0.9800 . ?
C15 H15B 0.9800 . ?
C15 H15C 0.9800 . ?
C16 C18 1.531(4) . ?
C16 C17 1.532(4) . ?
C16 H16 1.0000 . ?
C17 H17A 0.9800 . ?
C17 H17B 0.9800 . ?
C17 H17C 0.9800 . ?
C18 H18A 0.9800 . ?
C18 H18B 0.9800 . ?
C18 H18C 0.9800 . ?
C19 C23 1.385(4) . ?
C19 C20 1.392(4) . ?
C20 C21 1.376(4) . ?
C22 C23 1.378(4) . ?
